data_7028432
loop_
_publ_author_name
'Bauer, Christina A.'
'Jones, Simon C.'
'Kinnibrugh, Tiffany L.'
'Tongwa, Paul'
'Farrell, Richard A.'
'Vakil, Avinash'
'Timofeeva, Tatiana V.'
'Khrustalev, Victor N.'
'Allendorf, Mark D.'

_publ_section_title
;
 Homo- and heterometallic luminescent 2-D stilbene metal-organic
 frameworks.
;
_journal_issue 7
_journal_name_full 'Dalton transactions (Cambridge, England : 2003)'
_journal_page_first 2925
_journal_page_last 2935
_journal_paper_doi 10.1039/c3dt52939h
_journal_volume 43
_journal_year 2014
_chemical_formula_moiety 'C54 H44 Cd3 N2 O14'
_chemical_formula_sum 'C54 H44 Cd3 N2 O14'
_chemical_formula_weight 1282.11
_chemical_name_systematic
; 
 ? 
;
_space_group_IT_number 148
_symmetry_cell_setting trigonal
_symmetry_space_group_name_Hall '-R 3'
_symmetry_space_group_name_H-M 'R -3 :H'
_atom_sites_solution_hydrogens geom
_atom_sites_solution_primary direct
_atom_sites_solution_secondary difmap
_audit_creation_method SHELXL-97
_cell_angle_alpha 90.00
_cell_angle_beta 90.00
_cell_angle_gamma 120.00
_cell_formula_units_Z 3
_cell_length_a 16.488(3)
_cell_length_b 16.488(3)
_cell_length_c 16.704(7)
_cell_measurement_reflns_used 2340
_cell_measurement_temperature 100(2)
_cell_measurement_theta_max 21.93
_cell_measurement_theta_min 2.47
_cell_volume 3932.7(19)
_computing_cell_refinement 'SAINT (Bruker, 2001)'
_computing_data_collection 'APEX2 (Bruker, 2005)'
_computing_data_reduction 'SAINT (Bruker, 2001)'
_computing_molecular_graphics 'SHELXTL (Sheldrick, 2008)'
_computing_publication_material 'SHELXTL (Sheldrick, 2008)'
_computing_structure_refinement 'SHELXTL (Sheldrick, 2008)'
_computing_structure_solution 'SHELXTL (Sheldrick, 2008)'
_diffrn_ambient_temperature 100(2)
_diffrn_measured_fraction_theta_full 0.981
_diffrn_measured_fraction_theta_max 0.981
_diffrn_measurement_device_type 'Bruker SMART APEX-II CCD'
_diffrn_measurement_method '\f and \w scans'
_diffrn_radiation_monochromator graphite
_diffrn_radiation_source 'fine-focus sealed tube'
_diffrn_radiation_type MoK\a
_diffrn_radiation_wavelength 0.71073
_diffrn_reflns_av_R_equivalents 0.0449
_diffrn_reflns_av_sigmaI/netI 0.0742
_diffrn_reflns_limit_h_max 22
_diffrn_reflns_limit_h_min -23
_diffrn_reflns_limit_k_max 23
_diffrn_reflns_limit_k_min -23
_diffrn_reflns_limit_l_max 23
_diffrn_reflns_limit_l_min -23
_diffrn_reflns_number 14415
_diffrn_reflns_theta_full 29.98
_diffrn_reflns_theta_max 29.98
_diffrn_reflns_theta_min 3.75
_exptl_absorpt_coefficient_mu 1.273
_exptl_absorpt_correction_T_max 0.905
_exptl_absorpt_correction_T_min 0.586
_exptl_absorpt_correction_type multi-scan
_exptl_absorpt_process_details 'SADABS (Bruker, 2003)'
_exptl_crystal_colour colourless
_exptl_crystal_density_diffrn 1.624
_exptl_crystal_density_method 'not measured'
_exptl_crystal_description needle
_exptl_crystal_F_000 1914
_exptl_crystal_size_max 0.47
_exptl_crystal_size_mid 0.21
_exptl_crystal_size_min 0.08
_refine_diff_density_max 0.907
_refine_diff_density_min -0.867
_refine_diff_density_rms 0.084
_refine_ls_extinction_method none
_refine_ls_goodness_of_fit_ref 0.924
_refine_ls_hydrogen_treatment constr
_refine_ls_matrix_type full
_refine_ls_number_parameters 123
_refine_ls_number_reflns 2503
_refine_ls_number_restraints 26
_refine_ls_restrained_S_all 0.983
_refine_ls_R_factor_all 0.0547
_refine_ls_R_factor_gt 0.0335
_refine_ls_shift/su_max 0.001
_refine_ls_shift/su_mean 0.001
_refine_ls_structure_factor_coef Fsqd
_refine_ls_weighting_details 'calc w=1/[\s^2^(Fo^2^)+(0.01P)^2^] where P=(Fo^2^+2Fc^2^)/3'
_refine_ls_weighting_scheme calc
_refine_ls_wR_factor_gt 0.0525
_refine_ls_wR_factor_ref 0.0543
_reflns_number_gt 1585
_reflns_number_total 2503
_reflns_threshold_expression I>2\s(I)
_cod_data_source_file c3dt52939h.txt
_cod_data_source_block Cd3
_cod_depositor_comments
;
The following automatic conversions were performed:

'_symmetry_cell_setting' value 'Trigonal' changed to 'trigonal'
according to
/usr/data/users/saulius/automatic-downloads/current/RSC/lib/dictionaries/cif_core.dic
dictionary named 'cif_core.dic' version 2.4.2 from 2011-04-26.

Automatic conversion script
Id: cif_fix_values 2281 2013-09-26 08:29:07Z andrius 
;
_cod_original_cell_volume 3933(3)
_cod_original_sg_symbol_H-M 'R -3'
_cod_database_code 7028432

loop_
_symmetry_equiv_pos_as_xyz
'x, y, z'
'-y, x-y, z'
'-x+y, -x, z'
'x+2/3, y+1/3, z+1/3'
'-y+2/3, x-y+1/3, z+1/3'
'-x+y+2/3, -x+1/3, z+1/3'
'x+1/3, y+2/3, z+2/3'
'-y+1/3, x-y+2/3, z+2/3'
'-x+y+1/3, -x+2/3, z+2/3'
'-x, -y, -z'
'y, -x+y, -z'
'x-y, x, -z'
'-x+2/3, -y+1/3, -z+1/3'
'y+2/3, -x+y+1/3, -z+1/3'
'x-y+2/3, x+1/3, -z+1/3'
'-x+1/3, -y+2/3, -z+2/3'
'y+1/3, -x+y+2/3, -z+2/3'
'x-y+1/3, x+2/3, -z+2/3'

loop_
_atom_site_label
_atom_site_type_symbol
_atom_site_fract_x
_atom_site_fract_y
_atom_site_fract_z
_atom_site_U_iso_or_equiv
_atom_site_adp_type
_atom_site_occupancy
_atom_site_symmetry_multiplicity
_atom_site_calc_flag
_atom_site_refinement_flags
Cd1 Cd 0.3333 0.6667 0.87516(2) 0.03170(12) Uani 1 3 d S
Cd2 Cd 0.3333 0.6667 0.6667 0.02162(13) Uani 1 6 d S
O1 O 0.31443(16) 0.78866(14) 0.86045(12) 0.0472(6) Uani 1 1 d D
O2 O 0.39013(13) 0.79141(13) 0.75059(13) 0.0384(5) Uani 1 1 d D
C1 C 0.3497(2) 0.8233(2) 0.79352(18) 0.0358(7) Uani 1 1 d D
C2 C 0.34469(16) 0.90535(14) 0.76534(13) 0.0460(9) Uani 1 1 d D
C3 C 0.4009(2) 0.9631(2) 0.70453(17) 0.0814(14) Uani 1 1 d D
H3 H 0.4451 0.9509 0.6788 0.098 Uiso 1 1 calc R
C4 C 0.3916(3) 1.0396(2) 0.6814(2) 0.115(2) Uani 1 1 d D
H4 H 0.4297 1.0799 0.6398 0.138 Uiso 1 1 calc R
C5 C 0.3267(2) 1.0565(2) 0.71931(19) 0.113(2) Uani 1 1 d D
C6 C 0.2697(3) 0.9992(2) 0.7807(2) 0.0858(15) Uani 1 1 d D
H6 H 0.2254 1.0109 0.8068 0.103 Uiso 1 1 calc R
C7 C 0.2810(2) 0.9255(2) 0.80151(19) 0.0632(11) Uani 1 1 d D
H7 H 0.2429 0.8854 0.8433 0.076 Uiso 1 1 calc R
C8 C 0.3145(3) 1.1378(2) 0.69642(16) 0.144(2) Uani 1 1 d D
H8 H 0.2740 1.1483 0.7297 0.173 Uiso 1 1 calc R
O3 O 0.357(2) 0.6926(14) 1.0057(4) 0.184(12) Uani 0.333333 1 d PD
N1 N 0.3604(12) 0.7786(7) 1.1153(5) 0.303(11) Uani 0.333333 1 d PD
C9 C 0.3208(14) 0.7268(11) 1.0499(7) 0.303(11) Uani 0.333333 1 d PD
H9 H 0.2600 0.7150 1.0359 0.363 Uiso 0.333333 1 calc PR
C10 C 0.3090(16) 0.8073(15) 1.1678(8) 0.303(11) Uani 0.333333 1 d PD
H10A H 0.2456 0.7820 1.1499 0.454 Uiso 0.333333 1 d PR
H10B H 0.3093 0.7819 1.2195 0.454 Uiso 0.333333 1 d PR
H10C H 0.3384 0.8742 1.1716 0.454 Uiso 0.333333 1 d PR
C11 C 0.4569(12) 0.8088(13) 1.1368(8) 0.303(11) Uani 0.333333 1 d PD
H11A H 0.4722 0.8369 1.1890 0.454 Uiso 0.333333 1 d PR
H11B H 0.4710 0.7589 1.1345 0.454 Uiso 0.333333 1 d PR
H11C H 0.4929 0.8551 1.0971 0.454 Uiso 0.333333 1 d PR

loop_
_atom_site_aniso_label
_atom_site_aniso_U_11
_atom_site_aniso_U_22
_atom_site_aniso_U_33
_atom_site_aniso_U_23
_atom_site_aniso_U_13
_atom_site_aniso_U_12
Cd1 0.03068(16) 0.03068(16) 0.0337(2) 0.000 0.000 0.01534(8)
Cd2 0.02107(18) 0.02107(18) 0.0227(3) 0.000 0.000 0.01054(9)
O1 0.0702(17) 0.0366(13) 0.0391(14) -0.0006(11) 0.0013(12) 0.0300(13)
O2 0.0336(12) 0.0297(12) 0.0534(14) -0.0159(10) -0.0091(10) 0.0170(10)
C1 0.0424(19) 0.0262(17) 0.0378(19) -0.0085(14) -0.0083(15) 0.0164(15)
C2 0.071(3) 0.041(2) 0.042(2) -0.0053(16) 0.0006(18) 0.039(2)
C3 0.144(4) 0.073(3) 0.054(3) 0.019(2) 0.036(3) 0.074(3)
C4 0.217(7) 0.096(4) 0.067(3) 0.040(3) 0.050(4) 0.104(5)
C5 0.201(7) 0.106(4) 0.109(4) -0.019(4) -0.018(4) 0.133(5)
C6 0.114(4) 0.076(3) 0.091(4) 0.023(3) 0.027(3) 0.066(3)
C7 0.071(3) 0.057(3) 0.081(3) 0.007(2) 0.017(2) 0.046(2)
C8 0.219(7) 0.145(7) 0.105(5) 0.022(4) 0.058(5) 0.119(6)
O3 0.39(4) 0.29(3) 0.016(3) -0.030(10) 0.009(12) 0.28(3)
N1 0.73(3) 0.174(10) 0.032(6) -0.004(6) -0.038(11) 0.248(17)
C9 0.73(3) 0.174(10) 0.032(6) -0.004(6) -0.038(11) 0.248(17)
C10 0.73(3) 0.174(10) 0.032(6) -0.004(6) -0.038(11) 0.248(17)
C11 0.73(3) 0.174(10) 0.032(6) -0.004(6) -0.038(11) 0.248(17)

loop_
_atom_type_symbol
_atom_type_description
_atom_type_scat_dispersion_real
_atom_type_scat_dispersion_imag
_atom_type_scat_source
C C 0.0033 0.0016 'International Tables Vol C Tables 4.2.6.8 and 6.1.1.4'
H H 0.0000 0.0000 'International Tables Vol C Tables 4.2.6.8 and 6.1.1.4'
N N 0.0061 0.0033 'International Tables Vol C Tables 4.2.6.8 and 6.1.1.4'
O O 0.0106 0.0060 'International Tables Vol C Tables 4.2.6.8 and 6.1.1.4'
Cd Cd -0.8075 1.2024 'International Tables Vol C Tables 4.2.6.8 and 6.1.1.4'

loop_
_geom_angle_atom_site_label_1
_geom_angle_atom_site_label_2
_geom_angle_atom_site_label_3
_geom_angle
_geom_angle_site_symmetry_1
_geom_angle_site_symmetry_3
O1 Cd1 O1 118.77(2) . 2_665
O1 Cd1 O3 90.5(7) . 2_665
O1 Cd1 O3 91.5(4) . .
O1 Cd1 O3 107.1(7) 2_665 .
O2 Cd2 O2 85.82(8) . 2_665
O2 Cd2 O2 94.17(8) . 14_456
C1 O1 Cd1 105.65(19) . .
C1 O2 Cd2 131.75(18) . .
O2 C1 O1 122.6(3) . .
O2 C1 C2 119.1(3) . .
O1 C1 C2 118.4(3) . .
C3 C2 C7 118.8(3) . .
C3 C2 C1 122.7(3) . .
C7 C2 C1 118.5(3) . .
C2 C3 C4 119.0(3) . .
C2 C3 H3 120.5 . .
C4 C3 H3 120.5 . .
C5 C4 C3 120.0(4) . .
C5 C4 H4 120.0 . .
C3 C4 H4 120.0 . .
C4 C5 C6 121.7(3) . .
C4 C5 C8 121.7(3) . .
C6 C5 C8 116.6(2) . .
C7 C6 C5 116.5(4) . .
C7 C6 H6 121.8 . .
C5 C6 H6 121.8 . .
C6 C7 C2 124.0(3) . .
C6 C7 H7 118.0 . .
C2 C7 H7 118.0 . .
C8 C8 C5 128.4(4) 13_576 .
C8 C8 H8 115.8 13_576 .
C5 C8 H8 115.8 . .
C9 O3 Cd1 126.0(10) . .
C9 N1 C10 121.5(3) . .
C9 N1 C11 121.4(3) . .
C10 N1 C11 117.1(3) . .
O3 C9 N1 125.4(5) . .
O3 C9 H9 117.3 . .
N1 C9 H9 117.3 . .
N1 C10 H10A 110.8 . .
N1 C10 H10B 105.7 . .
N1 C10 H10C 111.9 . .
H10A C10 H10B 109.5 . .
H10A C10 H10C 109.5 . .
H10B C10 H10C 109.5 . .
N1 C11 H11A 111.6 . .
N1 C11 H11B 112.9 . .
N1 C11 H11C 103.7 . .
H11A C11 H11B 109.4 . .
H11A C11 H11C 109.5 . .
H11B C11 H11C 109.5 . .

loop_
_geom_bond_atom_site_label_1
_geom_bond_atom_site_label_2
_geom_bond_distance
_geom_bond_site_symmetry_2
Cd1 O1 2.198(2) .
Cd1 O3 2.219(7) .
Cd2 O2 2.2686(19) .
O1 C1 1.258(3) .
O2 C1 1.259(3) .
C1 C2 1.474(3) .
C2 C3 1.384(3) .
C2 C7 1.388(3) .
C3 C4 1.399(3) .
C3 H3 0.9500 .
C4 C5 1.387(3) .
C4 H4 0.9500 .
C5 C6 1.393(3) .
C5 C8 1.500(3) .
C6 C7 1.364(3) .
C6 H6 0.9500 .
C7 H7 0.9500 .
C8 C8 1.300(3) 13_576
C8 H8 0.9500 .
O3 C9 1.250(3) .
N1 C9 1.338(3) .
N1 C10 1.454(3) .
N1 C11 1.454(3) .
C9 H9 0.9500 .
C10 H10A 0.9600 .
C10 H10B 0.9600 .
C10 H10C 0.9600 .
C11 H11A 0.9600 .
C11 H11B 0.9600 .
C11 H11C 0.9600 .

loop_
_geom_torsion_atom_site_label_1
_geom_torsion_atom_site_label_2
_geom_torsion_atom_site_label_3
_geom_torsion_atom_site_label_4
_geom_torsion
_geom_torsion_site_symmetry_1
_geom_torsion_site_symmetry_4
O1 Cd1 O1 C1 -105.23(17) 2_665 .
O1 Cd1 O1 C1 52.8(2) 3_565 .
O3 Cd1 O1 C1 162.8(5) 2_665 .
O3 Cd1 O1 C1 144.2(7) . .
O3 Cd1 O1 C1 154.4(6) 3_565 .
O2 Cd2 O2 C1 -31.3(3) 2_665 .
O2 Cd2 O2 C1 62.6(2) 15_556 .
O2 Cd2 O2 C1 148.7(3) 14_456 .
O2 Cd2 O2 C1 -117.4(2) 3_565 .
Cd2 O2 C1 O1 80.1(3) . .
Cd2 O2 C1 C2 -101.0(2) . .
Cd1 O1 C1 O2 -3.2(3) . .
Cd1 O1 C1 C2 177.92(11) . .
O2 C1 C2 C3 -16.3(2) . .
O1 C1 C2 C3 162.7(2) . .
O2 C1 C2 C7 163.8(2) . .
O1 C1 C2 C7 -17.2(2) . .
C7 C2 C3 C4 -0.08(12) . .
C1 C2 C3 C4 -179.99(9) . .
C2 C3 C4 C5 -0.11(19) . .
C3 C4 C5 C6 0.3(3) . .
C3 C4 C5 C8 179.98(15) . .
C4 C5 C6 C7 -0.2(3) . .
C8 C5 C6 C7 -179.93(16) . .
C5 C6 C7 C2 0.0(3) . .
C3 C2 C7 C6 0.1(2) . .
C1 C2 C7 C6 -179.94(13) . .
C4 C5 C8 C8 7.3(6) . 13_576
C6 C5 C8 C8 -172.9(5) . 13_576
O1 Cd1 O3 C9 32.5(17) . .
Cd1 O3 C9 N1 -149.4(12) . .
C10 N1 C9 O3 -173.5(17) . .
C11 N1 C9 O3 6.5(17) . .
